data_4069600
loop_
_publ_author_name
'Ren, Shikuo'
'Chan, Hoi-Shan'
'Xie, Zuowei'

_publ_section_title
;
 Reaction of Zirconocene&#x2212;Carboryne Precursor with Alkynes: An
 Efficient Route to Zirconacyclopentenes Incorporating a Carboranyl Unit
;
_journal_issue 14
_journal_name_full Organometallics
_journal_page_first 4106
_journal_paper_doi 10.1021/om9002973
_journal_volume 28
_journal_year 2009
_chemical_formula_sum 'C23 H34 B10 Si Zr'
_chemical_formula_weight 537.91
_chemical_name_systematic
; 
 ? 
;
_space_group_IT_number 2
_symmetry_cell_setting triclinic
_symmetry_space_group_name_Hall '-P 1'
_symmetry_space_group_name_H-M 'P -1'
_atom_sites_solution_hydrogens geom
_atom_sites_solution_primary direct
_atom_sites_solution_secondary difmap
_audit_creation_method SHELXL-97
_cell_angle_alpha 105.067(2)
_cell_angle_beta 100.162(2)
_cell_angle_gamma 109.886(2)
_cell_formula_units_Z 2
_cell_length_a 10.2437(14)
_cell_length_b 10.5660(15)
_cell_length_c 14.281(2)
_cell_measurement_temperature 293(2)
_cell_volume 1342.5(3)
_computing_cell_refinement 'BRUKER SMART CCD DIFFRACTOMETER'
_computing_data_collection 'BRUKER SMART CCD DIFFRACTOMETER'
_computing_data_reduction 'BRUKER SMART CCD DIFFRACTOMETER'
_computing_molecular_graphics 'SIEMENS SHELXTL'
_computing_publication_material 'SIEMENS SHELXTL'
_computing_structure_refinement 'SHELXL-97 (Sheldrick, 1997)'
_computing_structure_solution 'SHELXS-97 (Sheldrick, 1990)'
_diffrn_ambient_temperature 293(2)
_diffrn_measured_fraction_theta_full 0.975
_diffrn_measured_fraction_theta_max 0.975
_diffrn_measurement_device_type 'BRUKER SMART CCD DIFFRACTOMETER'
_diffrn_measurement_method 'OMEGA SCAN'
_diffrn_radiation_monochromator graphite
_diffrn_radiation_source 'fine-focus sealed tube'
_diffrn_radiation_type MoK\a
_diffrn_radiation_wavelength 0.71073
_diffrn_reflns_av_R_equivalents 0.0276
_diffrn_reflns_av_sigmaI/netI 0.0515
_diffrn_reflns_limit_h_max 11
_diffrn_reflns_limit_h_min -13
_diffrn_reflns_limit_k_max 13
_diffrn_reflns_limit_k_min -13
_diffrn_reflns_limit_l_max 15
_diffrn_reflns_limit_l_min -18
_diffrn_reflns_number 9184
_diffrn_reflns_theta_full 28.05
_diffrn_reflns_theta_max 28.05
_diffrn_reflns_theta_min 1.54
_exptl_absorpt_coefficient_mu 0.467
_exptl_absorpt_correction_T_max 1.00000
_exptl_absorpt_correction_T_min 0.473580
_exptl_absorpt_correction_type SADABS
_exptl_crystal_colour orange
_exptl_crystal_density_diffrn 1.331
_exptl_crystal_density_method 'not measured'
_exptl_crystal_description block
_exptl_crystal_F_000 552
_exptl_crystal_size_max 0.50
_exptl_crystal_size_mid 0.40
_exptl_crystal_size_min 0.30
_refine_diff_density_max 0.821
_refine_diff_density_min -0.428
_refine_diff_density_rms 0.087
_refine_ls_extinction_method none
_refine_ls_goodness_of_fit_ref 1.043
_refine_ls_hydrogen_treatment riding
_refine_ls_matrix_type full
_refine_ls_number_parameters 316
_refine_ls_number_reflns 6359
_refine_ls_number_restraints 0
_refine_ls_restrained_S_all 1.043
_refine_ls_R_factor_all 0.0564
_refine_ls_R_factor_gt 0.0453
_refine_ls_shift/su_max 0.002
_refine_ls_shift/su_mean 0.000
_refine_ls_structure_factor_coef Fsqd
_refine_ls_weighting_details 'calc w=1/[\s^2^(Fo^2^)+(0.0592P)^2^+1.0032P] where P=(Fo^2^+2Fc^2^)/3'
_refine_ls_weighting_scheme calc
_refine_ls_wR_factor_gt 0.1129
_refine_ls_wR_factor_ref 0.1227
_reflns_number_gt 5328
_reflns_number_total 6359
_reflns_threshold_expression >2sigma(I)
_cod_data_source_file om9002973_si_001.cif
_cod_data_source_block 5g
_cod_depositor_comments
;
The following automatic conversions were performed:

'_symmetry_cell_setting' value 'Triclinic' changed to 'triclinic'
according to /home/saulius/struct/CIF-dictionaries/cif_core.dic
dictionary named 'cif_core.dic' version 2.4.2 from 2011-04-26.

Automatic conversion script
Id: cif_fix_values 1715 2011-07-08 13:25:40Z adriana 
;
_cod_original_cell_volume 1342.6(3)
_cod_original_sg_symbol_H-M P-1
_cod_database_code 4069600

loop_
_symmetry_equiv_pos_as_xyz
'x, y, z'
'-x, -y, -z'

loop_
_atom_site_label
_atom_site_type_symbol
_atom_site_fract_x
_atom_site_fract_y
_atom_site_fract_z
_atom_site_U_iso_or_equiv
_atom_site_adp_type
_atom_site_occupancy
_atom_site_symmetry_multiplicity
_atom_site_calc_flag
_atom_site_refinement_flags
Si1 Si 0.77523(9) 1.30560(9) 0.78983(7) 0.03692(19) Uani 1 1 d .
Zr1 Zr 0.76653(3) 0.94065(3) 0.719353(19) 0.02839(10) Uani 1 1 d .
C1 C 0.4348(3) 0.9012(3) 0.7357(2) 0.0266(5) Uani 1 1 d .
C2 C 0.5194(3) 0.7944(3) 0.6994(2) 0.0284(5) Uani 1 1 d .
C11 C 0.5325(3) 1.0603(3) 0.76974(19) 0.0264(5) Uani 1 1 d .
C12 C 0.4593(3) 1.1547(3) 0.8109(2) 0.0278(5) Uani 1 1 d .
C13 C 0.4736(3) 1.2008(3) 0.9142(2) 0.0354(6) Uani 1 1 d .
H13A H 0.5249 1.1696 0.9569 0.042 Uiso 1 1 calc R
C14 C 0.4122(4) 1.2927(3) 0.9540(3) 0.0434(7) Uani 1 1 d .
H14A H 0.4228 1.3231 1.0232 0.052 Uiso 1 1 calc R
C15 C 0.3357(3) 1.3393(3) 0.8917(3) 0.0452(8) Uani 1 1 d .
H15A H 0.2961 1.4024 0.9189 0.054 Uiso 1 1 calc R
C16 C 0.3179(3) 1.2924(3) 0.7897(3) 0.0437(7) Uani 1 1 d .
H16A H 0.2643 1.3223 0.7475 0.052 Uiso 1 1 calc R
C17 C 0.3791(3) 1.2007(3) 0.7486(2) 0.0347(6) Uani 1 1 d .
H17A H 0.3665 1.1697 0.6792 0.042 Uiso 1 1 calc R
C18 C 0.6698(3) 1.1079(3) 0.7631(2) 0.0280(5) Uani 1 1 d .
C19 C 0.6932(5) 1.3612(5) 0.6874(4) 0.0759(14) Uani 1 1 d .
H19A H 0.7472 1.4615 0.7015 0.114 Uiso 1 1 calc R
H19B H 0.5942 1.3435 0.6854 0.114 Uiso 1 1 calc R
H19C H 0.6964 1.3069 0.6232 0.114 Uiso 1 1 calc R
C20 C 0.7850(6) 1.4288(5) 0.9130(4) 0.108(2) Uani 1 1 d .
H20A H 0.8401 1.5261 0.9195 0.162 Uiso 1 1 calc R
H20B H 0.8312 1.4069 0.9675 0.162 Uiso 1 1 calc R
H20C H 0.6887 1.4170 0.9156 0.162 Uiso 1 1 calc R
C21 C 0.9666(4) 1.3485(5) 0.7880(4) 0.0757(14) Uani 1 1 d .
H21A H 1.0158 1.4495 0.8018 0.114 Uiso 1 1 calc R
H21B H 0.9678 1.2961 0.7225 0.114 Uiso 1 1 calc R
H21C H 1.0147 1.3220 0.8388 0.114 Uiso 1 1 calc R
C22 C 0.8190(8) 1.0306(6) 0.5761(4) 0.0867(18) Uani 1 1 d .
H22A H 0.8357 1.1276 0.5760 0.104 Uiso 1 1 calc R
C23 C 0.9233(4) 0.9876(6) 0.6058(3) 0.0678(13) Uani 1 1 d .
H23A H 1.0276 1.0479 0.6290 0.081 Uiso 1 1 calc R
C24 C 0.8641(7) 0.8439(7) 0.5819(4) 0.0813(16) Uani 1 1 d .
H24A H 0.9166 0.7818 0.5823 0.098 Uiso 1 1 calc R
C25 C 0.7134(7) 0.7993(6) 0.5364(3) 0.105(3) Uani 1 1 d .
H25A H 0.6422 0.7003 0.5000 0.126 Uiso 1 1 calc R
C26 C 0.6942(6) 0.9194(11) 0.5358(4) 0.102(3) Uani 1 1 d .
H26A H 0.6036 0.9210 0.5009 0.123 Uiso 1 1 calc R
C27 C 0.9620(4) 1.0789(5) 0.8892(3) 0.0561(9) Uani 1 1 d .
H27A H 1.0121 1.1835 0.9192 0.067 Uiso 1 1 calc R
C28 C 1.0115(4) 0.9903(5) 0.8309(3) 0.0571(10) Uani 1 1 d .
H28A H 1.1033 1.0212 0.8141 0.069 Uiso 1 1 calc R
C29 C 0.9204(4) 0.8484(5) 0.8138(3) 0.0575(10) Uani 1 1 d .
H29A H 0.9389 0.7637 0.7844 0.069 Uiso 1 1 calc R
C30 C 0.8138(4) 0.8515(5) 0.8636(3) 0.0519(9) Uani 1 1 d .
H30A H 0.7449 0.7693 0.8738 0.062 Uiso 1 1 calc R
C31 C 0.8402(4) 0.9947(5) 0.9100(2) 0.0522(9) Uani 1 1 d .
H31A H 0.7914 1.0301 0.9573 0.063 Uiso 1 1 calc R
B3 B 0.4711(3) 0.8088(4) 0.8114(2) 0.0313(6) Uani 1 1 d .
H3 H 0.5516 0.8592 0.8867 0.038 Uiso 1 1 calc R
B4 B 0.3040(3) 0.8285(4) 0.7906(3) 0.0350(7) Uani 1 1 d .
H4 H 0.2756 0.8912 0.8519 0.042 Uiso 1 1 calc R
B5 B 0.2558(3) 0.8287(4) 0.6654(3) 0.0349(7) Uani 1 1 d .
H5 H 0.1963 0.8920 0.6459 0.042 Uiso 1 1 calc R
B6 B 0.3920(3) 0.8093(4) 0.6102(2) 0.0324(6) Uani 1 1 d .
H6 H 0.4212 0.8602 0.5544 0.039 Uiso 1 1 calc R
B7 B 0.4429(4) 0.6402(4) 0.7270(3) 0.0384(7) Uani 1 1 d .
H7 H 0.5048 0.5792 0.7471 0.046 Uiso 1 1 calc R
B8 B 0.3061(4) 0.6586(4) 0.7839(3) 0.0396(7) Uani 1 1 d .
H8 H 0.2789 0.6098 0.8410 0.048 Uiso 1 1 calc R
B9 B 0.1712(4) 0.6702(4) 0.6924(3) 0.0394(7) Uani 1 1 d .
H9 H 0.0561 0.6288 0.6900 0.047 Uiso 1 1 calc R
B10 B 0.2258(4) 0.6591(4) 0.5800(3) 0.0412(8) Uani 1 1 d .
H10 H 0.1462 0.6106 0.5044 0.049 Uiso 1 1 calc R
B11 B 0.3940(4) 0.6399(4) 0.6022(3) 0.0387(7) Uani 1 1 d .
H11 H 0.4240 0.5789 0.5410 0.046 Uiso 1 1 calc R
B12 B 0.2568(4) 0.5538(4) 0.6533(3) 0.0415(8) Uani 1 1 d .
H12 H 0.1969 0.4366 0.6254 0.050 Uiso 1 1 calc R

loop_
_atom_site_aniso_label
_atom_site_aniso_U_11
_atom_site_aniso_U_22
_atom_site_aniso_U_33
_atom_site_aniso_U_23
_atom_site_aniso_U_13
_atom_site_aniso_U_12
Si1 0.0296(4) 0.0291(4) 0.0433(5) 0.0069(3) 0.0123(3) 0.0050(3)
Zr1 0.02409(14) 0.03721(17) 0.02924(15) 0.01262(11) 0.01061(10) 0.01647(11)
C1 0.0229(11) 0.0290(13) 0.0324(13) 0.0124(11) 0.0118(10) 0.0124(10)
C2 0.0278(12) 0.0291(13) 0.0316(13) 0.0111(11) 0.0108(10) 0.0140(11)
C11 0.0270(12) 0.0285(13) 0.0270(12) 0.0107(10) 0.0091(10) 0.0137(10)
C12 0.0253(12) 0.0249(13) 0.0355(14) 0.0111(10) 0.0124(10) 0.0106(10)
C13 0.0382(15) 0.0362(16) 0.0348(15) 0.0124(12) 0.0136(12) 0.0170(13)
C14 0.0486(18) 0.0378(17) 0.0434(17) 0.0075(13) 0.0240(14) 0.0169(14)
C15 0.0404(16) 0.0327(16) 0.067(2) 0.0115(15) 0.0251(16) 0.0202(14)
C16 0.0381(16) 0.0385(17) 0.065(2) 0.0241(15) 0.0165(15) 0.0221(14)
C17 0.0330(14) 0.0351(15) 0.0395(15) 0.0150(12) 0.0128(12) 0.0154(12)
C18 0.0251(12) 0.0306(14) 0.0286(13) 0.0109(10) 0.0082(10) 0.0108(10)
C19 0.060(2) 0.070(3) 0.100(4) 0.057(3) 0.015(2) 0.013(2)
C20 0.103(4) 0.070(3) 0.076(3) -0.025(3) 0.047(3) -0.028(3)
C21 0.040(2) 0.061(3) 0.130(4) 0.041(3) 0.035(2) 0.0138(19)
C22 0.157(6) 0.098(4) 0.066(3) 0.055(3) 0.076(4) 0.082(4)
C23 0.048(2) 0.097(4) 0.047(2) 0.023(2) 0.0283(17) 0.011(2)
C24 0.128(5) 0.106(4) 0.071(3) 0.043(3) 0.068(3) 0.091(4)
C25 0.122(5) 0.077(3) 0.040(2) -0.016(2) 0.047(3) -0.033(3)
C26 0.068(3) 0.228(9) 0.040(2) 0.055(4) 0.031(2) 0.079(5)
C27 0.0440(19) 0.060(2) 0.048(2) 0.0174(17) -0.0076(15) 0.0132(17)
C28 0.0288(15) 0.090(3) 0.063(2) 0.042(2) 0.0116(15) 0.0256(18)
C29 0.054(2) 0.080(3) 0.063(2) 0.035(2) 0.0153(18) 0.049(2)
C30 0.0392(17) 0.070(3) 0.058(2) 0.041(2) 0.0112(15) 0.0227(17)
C31 0.0453(18) 0.084(3) 0.0306(16) 0.0197(17) 0.0057(13) 0.0319(19)
B3 0.0314(15) 0.0359(17) 0.0351(16) 0.0191(13) 0.0156(12) 0.0157(13)
B4 0.0292(15) 0.0334(17) 0.0470(19) 0.0161(14) 0.0189(14) 0.0126(13)
B5 0.0231(14) 0.0359(17) 0.0464(19) 0.0159(14) 0.0090(13) 0.0119(13)
B6 0.0285(14) 0.0328(16) 0.0329(16) 0.0106(13) 0.0074(12) 0.0103(13)
B7 0.0392(17) 0.0303(17) 0.055(2) 0.0201(15) 0.0199(16) 0.0178(14)
B8 0.0369(17) 0.0345(18) 0.053(2) 0.0219(15) 0.0200(15) 0.0122(14)
B9 0.0296(16) 0.0341(18) 0.054(2) 0.0155(15) 0.0172(15) 0.0094(14)
B10 0.0304(16) 0.0366(18) 0.045(2) 0.0083(15) 0.0072(14) 0.0066(14)
B11 0.0381(17) 0.0318(17) 0.0408(18) 0.0046(14) 0.0139(14) 0.0125(14)
B12 0.0326(16) 0.0294(17) 0.056(2) 0.0123(15) 0.0138(15) 0.0066(14)

loop_
_atom_type_symbol
_atom_type_description
_atom_type_scat_dispersion_real
_atom_type_scat_dispersion_imag
_atom_type_scat_source
C C 0.0033 0.0016 'International Tables Vol C Tables 4.2.6.8 and 6.1.1.4'
H H 0.0000 0.0000 'International Tables Vol C Tables 4.2.6.8 and 6.1.1.4'
B B 0.0013 0.0007 'International Tables Vol C Tables 4.2.6.8 and 6.1.1.4'
Si Si 0.0817 0.0704 'International Tables Vol C Tables 4.2.6.8 and 6.1.1.4'
Zr Zr -2.9673 0.5597 'International Tables Vol C Tables 4.2.6.8 and 6.1.1.4'

loop_
_geom_angle_atom_site_label_1
_geom_angle_atom_site_label_2
_geom_angle_atom_site_label_3
_geom_angle
C20 Si1 C21 105.9(2)
C20 Si1 C19 107.1(3)
C21 Si1 C19 105.4(2)
C20 Si1 C18 115.64(19)
C21 Si1 C18 112.29(17)
C19 Si1 C18 109.94(17)
C18 Zr1 C2 77.35(9)
C18 Zr1 C29 135.58(12)
C2 Zr1 C29 106.80(12)
C18 Zr1 C24 139.03(13)
C2 Zr1 C24 114.04(18)
C29 Zr1 C24 81.01(15)
C18 Zr1 C23 113.72(15)
C2 Zr1 C23 136.69(12)
C29 Zr1 C23 93.58(15)
C24 Zr1 C23 31.33(16)
C18 Zr1 C25 119.7(2)
C2 Zr1 C25 85.18(14)
C29 Zr1 C25 104.7(2)
C24 Zr1 C25 33.0(2)
C23 Zr1 C25 52.36(15)
C18 Zr1 C30 109.62(11)
C2 Zr1 C30 82.48(10)
C29 Zr1 C30 32.66(12)
C24 Zr1 C30 110.84(14)
C23 Zr1 C30 126.10(14)
C25 Zr1 C30 124.7(2)
C18 Zr1 C26 90.66(18)
C2 Zr1 C26 88.95(17)
C29 Zr1 C26 132.92(18)
C24 Zr1 C26 52.39(17)
C23 Zr1 C26 50.98(15)
C25 Zr1 C26 31.2(2)
C30 Zr1 C26 155.5(2)
C18 Zr1 C28 117.72(13)
C2 Zr1 C28 135.75(11)
C29 Zr1 C28 32.33(14)
C24 Zr1 C28 82.55(17)
C23 Zr1 C28 78.34(14)
C25 Zr1 C28 114.8(2)
C30 Zr1 C28 53.44(12)
C26 Zr1 C28 129.05(14)
C18 Zr1 C22 87.71(13)
C2 Zr1 C22 117.30(19)
C29 Zr1 C22 124.44(17)
C24 Zr1 C22 51.62(16)
C23 Zr1 C22 30.86(16)
C25 Zr1 C22 51.12(18)
C30 Zr1 C22 156.79(18)
C26 Zr1 C22 30.0(2)
C28 Zr1 C22 105.22(19)
C18 Zr1 C27 87.54(12)
C2 Zr1 C27 124.37(11)
C29 Zr1 C27 52.86(14)
C24 Zr1 C27 112.13(18)
C23 Zr1 C27 98.50(14)
C25 Zr1 C27 145.1(2)
C30 Zr1 C27 52.85(13)
C26 Zr1 C27 145.1(2)
C28 Zr1 C27 31.47(13)
C22 Zr1 C27 115.1(2)
C18 Zr1 C31 82.65(11)
C2 Zr1 C31 92.71(11)
C29 Zr1 C31 53.27(13)
C24 Zr1 C31 132.65(15)
C23 Zr1 C31 129.25(13)
C25 Zr1 C31 156.2(2)
C30 Zr1 C31 31.91(13)
C26 Zr1 C31 172.6(2)
C28 Zr1 C31 52.82(12)
C22 Zr1 C31 145.6(2)
C27 Zr1 C31 31.85(12)
C11 C1 C2 113.18(19)
C11 C1 B6 115.2(2)
C2 C1 B6 61.88(17)
C11 C1 B3 117.4(2)
C2 C1 B3 61.88(16)
B6 C1 B3 113.5(2)
C11 C1 B5 123.2(2)
C2 C1 B5 112.3(2)
B6 C1 B5 62.18(18)
B3 C1 B5 113.2(2)
C11 C1 B4 124.6(2)
C2 C1 B4 112.4(2)
B6 C1 B4 113.1(2)
B3 C1 B4 62.31(17)
B5 C1 B4 61.81(19)
C1 C2 B7 108.0(2)
C1 C2 B11 108.1(2)
B7 C2 B11 61.2(2)
C1 C2 B6 59.58(16)
B7 C2 B6 110.6(2)
B11 C2 B6 61.40(19)
C1 C2 B3 59.90(16)
B7 C2 B3 61.16(18)
B11 C2 B3 110.7(2)
B6 C2 B3 110.0(2)
C1 C2 Zr1 108.86(16)
B7 C2 Zr1 131.55(17)
B11 C2 Zr1 131.03(18)
B6 C2 Zr1 114.74(17)
B3 C2 Zr1 115.22(17)
C18 C11 C12 125.0(2)
C18 C11 C1 122.4(2)
C12 C11 C1 112.5(2)
C13 C12 C17 118.4(2)
C13 C12 C11 119.9(2)
C17 C12 C11 121.8(2)
C14 C13 C12 120.5(3)
C15 C14 C13 120.4(3)
C16 C15 C14 119.8(3)
C15 C16 C17 120.6(3)
C16 C17 C12 120.3(3)
C11 C18 Si1 119.9(2)
C11 C18 Zr1 117.64(19)
Si1 C18 Zr1 122.50(12)
C26 C22 C23 109.3(5)
C26 C22 Zr1 74.4(3)
C23 C22 Zr1 73.1(2)
C22 C23 C24 109.2(5)
C22 C23 Zr1 76.1(2)
C24 C23 Zr1 74.3(2)
C23 C24 C25 105.6(4)
C23 C24 Zr1 74.4(2)
C25 C24 Zr1 73.7(2)
C26 C25 C24 106.2(5)
C26 C25 Zr1 75.2(3)
C24 C25 Zr1 73.3(2)
C22 C26 C25 109.7(5)
C22 C26 Zr1 75.6(3)
C25 C26 Zr1 73.7(3)
C28 C27 C31 108.9(4)
C28 C27 Zr1 73.4(2)
C31 C27 Zr1 74.10(19)
C27 C28 C29 108.1(3)
C27 C28 Zr1 75.13(19)
C29 C28 Zr1 72.73(19)
C28 C29 C30 107.7(4)
C28 C29 Zr1 74.94(19)
C30 C29 Zr1 74.44(18)
C31 C30 C29 107.6(3)
C31 C30 Zr1 75.25(19)
C29 C30 Zr1 72.91(19)
C30 C31 C27 107.7(3)
C30 C31 Zr1 72.84(19)
C27 C31 Zr1 74.1(2)
C1 B3 C2 58.22(15)
C1 B3 B7 105.1(2)
C2 B3 B7 59.15(18)
C1 B3 B8 105.9(2)
C2 B3 B8 107.0(2)
B7 B3 B8 60.3(2)
C1 B3 B4 59.37(17)
C2 B3 B4 107.1(2)
B7 B3 B4 108.3(2)
B8 B3 B4 60.19(19)
C1 B4 B5 58.85(17)
C1 B4 B3 58.33(16)
B5 B4 B3 107.5(2)
C1 B4 B8 104.8(2)
B5 B4 B8 108.2(3)
B3 B4 B8 59.81(19)
C1 B4 B9 105.3(2)
B5 B4 B9 60.2(2)
B3 B4 B9 107.9(2)
B8 B4 B9 60.2(2)
C1 B5 B6 58.32(17)
C1 B5 B4 59.33(17)
B6 B5 B4 108.0(2)
C1 B5 B10 105.3(2)
B6 B5 B10 60.22(19)
B4 B5 B10 108.4(2)
C1 B5 B9 105.6(2)
B6 B5 B9 108.1(2)
B4 B5 B9 60.2(2)
B10 B5 B9 60.1(2)
C1 B6 C2 58.53(16)
C1 B6 B5 59.50(17)
C2 B6 B5 107.4(2)
C1 B6 B11 105.6(2)
C2 B6 B11 59.27(18)
B5 B6 B11 108.6(2)
C1 B6 B10 106.2(2)
C2 B6 B10 107.3(2)
B5 B6 B10 60.22(19)
B11 B6 B10 60.5(2)
C2 B7 B11 59.50(18)
C2 B7 B3 59.69(17)
B11 B7 B3 108.2(2)
C2 B7 B8 107.2(2)
B11 B7 B8 108.5(2)
B3 B7 B8 60.02(19)
C2 B7 B12 107.0(2)
B11 B7 B12 60.3(2)
B3 B7 B12 107.9(2)
B8 B7 B12 60.0(2)
B3 B8 B7 59.63(19)
B3 B8 B4 60.00(18)
B7 B8 B4 107.6(2)
B3 B8 B12 107.7(2)
B7 B8 B12 60.1(2)
B4 B8 B12 107.5(3)
B3 B8 B9 107.8(2)
B7 B8 B9 107.6(3)
B4 B8 B9 59.9(2)
B12 B8 B9 59.6(2)
B12 B9 B10 60.1(2)
B12 B9 B5 107.6(2)
B10 B9 B5 59.8(2)
B12 B9 B4 107.9(2)
B10 B9 B4 107.7(2)
B5 B9 B4 59.57(19)
B12 B9 B8 60.1(2)
B10 B9 B8 108.0(2)
B5 B9 B8 107.4(2)
B4 B9 B8 59.9(2)
B6 B10 B5 59.56(19)
B6 B10 B12 107.5(2)
B5 B10 B12 107.6(3)
B6 B10 B9 107.6(2)
B5 B10 B9 60.1(2)
B12 B10 B9 59.8(2)
B6 B10 B11 59.65(19)
B5 B10 B11 107.4(2)
B12 B10 B11 60.0(2)
B9 B10 B11 107.7(3)
C2 B11 B7 59.35(18)
C2 B11 B6 59.33(17)
B7 B11 B6 107.5(2)
C2 B11 B12 107.0(2)
B7 B11 B12 60.4(2)
B6 B11 B12 107.5(2)
C2 B11 B10 106.9(2)
B7 B11 B10 108.2(2)
B6 B11 B10 59.87(19)
B12 B11 B10 59.8(2)
B9 B12 B10 60.2(2)
B9 B12 B11 108.3(2)
B10 B12 B11 60.2(2)
B9 B12 B8 60.4(2)
B10 B12 B8 108.3(3)
B11 B12 B8 107.6(2)
B9 B12 B7 108.1(3)
B10 B12 B7 107.6(2)
B11 B12 B7 59.3(2)
B8 B12 B7 59.9(2)

loop_
_geom_bond_atom_site_label_1
_geom_bond_atom_site_label_2
_geom_bond_distance
Si1 C20 1.859(4)
Si1 C21 1.862(4)
Si1 C19 1.881(4)
Si1 C18 1.892(3)
Zr1 C18 2.309(3)
Zr1 C2 2.394(3)
Zr1 C29 2.496(3)
Zr1 C24 2.498(4)
Zr1 C23 2.500(3)
Zr1 C25 2.504(4)
Zr1 C30 2.516(3)
Zr1 C26 2.523(4)
Zr1 C28 2.524(3)
Zr1 C22 2.537(4)
Zr1 C27 2.546(3)
Zr1 C31 2.546(3)
C1 C11 1.524(4)
C1 C2 1.678(3)
C1 B6 1.697(4)
C1 B3 1.708(4)
C1 B5 1.718(4)
C1 B4 1.727(4)
C2 B7 1.731(4)
C2 B11 1.734(4)
C2 B6 1.735(4)
C2 B3 1.741(4)
C11 C18 1.353(4)
C11 C12 1.504(3)
C12 C13 1.392(4)
C12 C17 1.393(4)
C13 C14 1.384(4)
C14 C15 1.376(5)
C15 C16 1.368(5)
C16 C17 1.387(4)
C22 C26 1.310(9)
C22 C23 1.341(7)
C23 C24 1.349(7)
C24 C25 1.421(8)
C25 C26 1.350(9)
C27 C28 1.375(6)
C27 C31 1.397(5)
C28 C29 1.398(6)
C29 C30 1.409(5)
C30 C31 1.392(6)
B3 B7 1.766(5)
B3 B8 1.773(5)
B3 B4 1.777(4)
B4 B5 1.769(5)
B4 B8 1.780(5)
B4 B9 1.781(5)
B5 B6 1.763(5)
B5 B10 1.775(5)
B5 B9 1.781(5)
B6 B11 1.771(5)
B6 B10 1.775(5)
B7 B11 1.763(5)
B7 B8 1.779(5)
B7 B12 1.784(5)
B8 B12 1.782(6)
B8 B9 1.787(5)
B9 B12 1.773(5)
B9 B10 1.780(5)
B10 B12 1.778(6)
B10 B11 1.786(5)
B11 B12 1.781(5)
